data_1531565
loop_
_publ_author_name
'Kahlenberg, V.'

_publ_section_title
;
 Crystal structure determination of tetrabarium-digalliumoxide, Ba4 Ga2 O7
;
_journal_name_full 'Zeitschrift fuer Anorganische und Allgemeine Chemie'
_journal_page_first 2386
_journal_page_last 2390
_journal_volume 627
_journal_year 2001
_chemical_formula_sum 'Ba4 Ga2 O7'
_chemical_name_systematic 'Ba4 (Ga2 O7)'
_space_group_IT_number 14
_symmetry_space_group_name_Hall '-P 2ybc'
_symmetry_space_group_name_H-M 'P 1 21/c 1'
_cell_angle_alpha 90
_cell_angle_beta 98.962
_cell_angle_gamma 90
_cell_formula_units_Z 6
_cell_length_a 17.7447
_cell_length_b 10.6719
_cell_length_c 7.2828
_cell_volume 1362.305
_citation_journal_id_ASTM ZAACAB
_cod_data_source_file Kahlenberg_ZAACAB_2001_45.cif
_cod_data_source_block Ba4Ga2O7
_cod_database_code 1531565

loop_
_symmetry_equiv_pos_as_xyz
x,y,z
-x,y+1/2,-z+1/2
-x,-y,-z
x,-y-1/2,z-1/2

loop_
_atom_site_label
_atom_site_type_symbol
_atom_site_fract_x
_atom_site_fract_y
_atom_site_fract_z
_atom_site_occupancy
_atom_site_U_iso_or_equiv
O5 O-2 0.3993 0.5697 0.1627 1 0.0
Ga1 Ga+3 0.4335 0.4268 0.2962 1 0.0
O6 O-2 0.2164 0.7828 0.2769 1 0.0
O11 O-2 0.3174 0.9626 0.0824 1 0.0
O3 O-2 0.4954 0.8431 0.3179 1 0.0
Ba4 Ba+2 0.0806 0.1028 0.3276 1 0.0
O10 O-2 -0.004 0.6564 0.6503 1 0.0
Ga2 Ga+3 0.0897 0.0706 0.813 1 0.0
Ga3 Ga+3 0.2355 0.9398 0.203 1 0.0
O1 O-2 0.5 0.5 0.5 1 0.0
Ba5 Ba+2 0.2494 0.5466 0.2056 1 0.0
Ba2 Ba+2 0.0951 0.7365 0.4517 1 0.0
O4 O-2 0.2402 0.0629 0.3807 1 0.0
Ba6 Ba+2 0.4228 0.0859 0.3221 1 0.0
Ba1 Ba+2 0.2548 0.2146 0.0445 1 0.0
O7 O-2 0.3579 0.3173 0.3261 1 0.0
O9 O-2 0.1552 0.3215 0.2169 1 0.0
O2 O-2 0.075 0.5652 0.1517 1 0.0
O8 O-2 0.1489 0.001 0.0309 1 0.0
Ba3 Ba+2 0.4035 0.7159 0.4914 1 0.0
